data_7002603
loop_
_publ_author_name
'Lethbridge, Zoe A. D.'
'Clarkson, Guy J.'
'Turner, Scott S.'
'Walton, Richard I.'

_publ_section_title
;
 Polymorphism and variable structural dimensionality in the iron(III)
 phosphate oxalate system: a new polymorph of 3D
 [Fe2(HPO4)2(C2O4)(H2O)2]&#x00B7;2H2O and the layered material
 [Fe2(HPO4)2(C2O4)(H2O)2]
;
_journal_issue 42
_journal_name_full 'Dalton Transactions'
_journal_page_first 9176
_journal_paper_doi 10.1039/b911757a
_journal_year 2009
_chemical_formula_sum 'C H3 Fe O7 P'
_chemical_formula_weight 213.85
_chemical_name_systematic
;
?
;
_space_group_IT_number 2
_symmetry_cell_setting triclinic
_symmetry_space_group_name_Hall '-P 1'
_symmetry_space_group_name_H-M 'P -1'
_atom_sites_solution_hydrogens geom
_atom_sites_solution_primary direct
_atom_sites_solution_secondary difmap
_audit_creation_method SHELXL-97
_cell_angle_alpha 97.292(6)
_cell_angle_beta 101.847(6)
_cell_angle_gamma 106.380(6)
_cell_formula_units_Z 2
_cell_length_a 5.0365(3)
_cell_length_b 7.6400(5)
_cell_length_c 7.6678(6)
_cell_measurement_reflns_used 1980
_cell_measurement_temperature 293(2)
_cell_measurement_theta_max 28.85
_cell_measurement_theta_min 3.54
_cell_volume 271.62(4)
_computing_cell_refinement 'CrysAlis RED, Oxford Diffraction Ltd'
_computing_data_collection 'CrysAlis CCD, Oxford Diffraction Ltd'
_computing_data_reduction 'CrysAlis RED, Oxford Diffraction Ltd'
_computing_molecular_graphics 'SHELXTL (Sheldrick, 1997)'
_computing_publication_material 'SHELXTL (Sheldrick, 1997)'
_computing_structure_refinement 'SHELXL-97 (Sheldrick, 1997)'
_computing_structure_solution 'SHELXS-97 (Sheldrick, 1990)'
_diffrn_ambient_temperature 293(2)
_diffrn_detector_area_resol_mean 10.2833
_diffrn_measured_fraction_theta_full 0.989
_diffrn_measured_fraction_theta_max 0.889
_diffrn_measurement_device_type 'Oxford Diffraction Gemini R'
_diffrn_measurement_method '\f & \w scans'
_diffrn_radiation_monochromator graphite
_diffrn_radiation_source 'Enhance (Mo) X-ray Source'
_diffrn_radiation_type MoK\a
_diffrn_radiation_wavelength 0.71073
_diffrn_reflns_av_R_equivalents 0.0173
_diffrn_reflns_av_sigmaI/netI 0.0234
_diffrn_reflns_limit_h_max 6
_diffrn_reflns_limit_h_min -6
_diffrn_reflns_limit_k_max 8
_diffrn_reflns_limit_k_min -10
_diffrn_reflns_limit_l_max 9
_diffrn_reflns_limit_l_min -10
_diffrn_reflns_number 2581
_diffrn_reflns_theta_full 27.00
_diffrn_reflns_theta_max 28.95
_diffrn_reflns_theta_min 4.34
_exptl_absorpt_coefficient_mu 3.049
_exptl_absorpt_correction_T_max 1.00
_exptl_absorpt_correction_T_min 0.94
_exptl_absorpt_correction_type multi-scan
_exptl_absorpt_process_details 'ABSPACK(CrysAlis, Oxford Diffraction)'
_exptl_crystal_colour colourless
_exptl_crystal_density_diffrn 2.615
_exptl_crystal_density_method 'not measured'
_exptl_crystal_description block
_exptl_crystal_F_000 212
_exptl_crystal_size_max 0.20
_exptl_crystal_size_mid 0.10
_exptl_crystal_size_min 0.10
_refine_diff_density_max 0.335
_refine_diff_density_min -0.443
_refine_diff_density_rms 0.107
_refine_ls_extinction_method none
_refine_ls_goodness_of_fit_ref 1.107
_refine_ls_hydrogen_treatment mixed
_refine_ls_matrix_type full
_refine_ls_number_parameters 100
_refine_ls_number_reflns 1277
_refine_ls_number_restraints 1
_refine_ls_restrained_S_all 1.108
_refine_ls_R_factor_all 0.0226
_refine_ls_R_factor_gt 0.0205
_refine_ls_shift/su_max 0.000
_refine_ls_shift/su_mean 0.000
_refine_ls_structure_factor_coef Fsqd
_refine_ls_weighting_details 'calc w=1/[\s^2^(Fo^2^)+(0.0265P)^2^+0.1073P] where P=(Fo^2^+2Fc^2^)/3'
_refine_ls_weighting_scheme calc
_refine_ls_wR_factor_gt 0.0519
_refine_ls_wR_factor_ref 0.0527
_reflns_number_gt 1193
_reflns_number_total 1277
_reflns_threshold_expression >2sigma(I)
_cod_data_source_file b911757a.txt
_cod_data_source_block zl3
_cod_original_cell_volume 271.62(3)
_cod_original_sg_symbol_H-M P-1
_cod_database_code 7002603

loop_
_symmetry_equiv_pos_as_xyz
'x, y, z'
'-x, -y, -z'

loop_
_atom_site_label
_atom_site_type_symbol
_atom_site_fract_x
_atom_site_fract_y
_atom_site_fract_z
_atom_site_U_iso_or_equiv
_atom_site_adp_type
_atom_site_occupancy
_atom_site_symmetry_multiplicity
_atom_site_calc_flag
_atom_site_refinement_flags
_atom_site_disorder_assembly
_atom_site_disorder_group
Fe1 Fe 0.04690(5) 0.26153(3) 0.29469(3) 0.00860(9) Uani 1 1 d . . .
P1 P -0.35395(9) 0.54238(6) 0.29005(6) 0.00838(12) Uani 1 1 d . . .
O1 O 0.1939(3) -0.15197(18) -0.02586(18) 0.0129(3) Uani 1 1 d . . .
C1 C 0.1226(4) -0.0277(2) 0.0545(3) 0.0101(4) Uani 1 1 d . . .
O2 O 0.2281(3) 0.05927(17) 0.21597(18) 0.0120(3) Uani 1 1 d . . .
O3 O -0.2400(3) 0.0503(2) 0.3708(2) 0.0171(3) Uani 1 1 d . . .
H3A H -0.231(5) -0.052(4) 0.364(4) 0.026 Uiso 1 1 d . . .
H3B H -0.415(6) 0.050(3) 0.330(4) 0.026 Uiso 1 1 d . . .
O4 O -0.2012(3) 0.40141(18) 0.32140(19) 0.0157(3) Uani 1 1 d . . .
O5 O -0.2967(3) 0.68519(18) 0.46209(18) 0.0121(3) Uani 1 1 d . . .
O6 O -0.2382(3) 0.6627(2) 0.1553(2) 0.0197(3) Uani 1 1 d D . .
H6 H -0.247(5) 0.608(3) 0.054(3) 0.029 Uiso 1 1 d D . .
O7 O -0.6748(3) 0.44552(17) 0.20709(18) 0.0118(3) Uani 1 1 d . . .

loop_
_atom_site_aniso_label
_atom_site_aniso_U_11
_atom_site_aniso_U_22
_atom_site_aniso_U_33
_atom_site_aniso_U_23
_atom_site_aniso_U_13
_atom_site_aniso_U_12
Fe1 0.00846(14) 0.00876(14) 0.00732(15) -0.00128(10) 0.00103(10) 0.00271(10)
P1 0.0092(2) 0.0082(2) 0.0062(2) -0.00071(17) 0.00120(17) 0.00166(16)
O1 0.0131(6) 0.0136(6) 0.0101(7) -0.0035(5) 0.0006(5) 0.0057(5)
C1 0.0088(8) 0.0088(8) 0.0114(9) 0.0005(7) 0.0025(7) 0.0016(6)
O2 0.0114(6) 0.0117(6) 0.0099(7) -0.0036(5) -0.0005(5) 0.0040(5)
O3 0.0125(7) 0.0127(7) 0.0257(8) 0.0073(6) 0.0032(6) 0.0032(5)
O4 0.0156(6) 0.0150(7) 0.0163(7) -0.0019(6) 0.0021(5) 0.0082(5)
O5 0.0148(6) 0.0111(6) 0.0087(7) -0.0019(5) -0.0001(5) 0.0054(5)
O6 0.0239(7) 0.0168(7) 0.0117(7) 0.0023(6) 0.0060(6) -0.0045(6)
O7 0.0098(6) 0.0133(6) 0.0091(7) 0.0013(5) 0.0004(5) 0.0008(5)

loop_
_atom_type_symbol
_atom_type_description
_atom_type_scat_dispersion_real
_atom_type_scat_dispersion_imag
_atom_type_scat_source
C C 0.0033 0.0016 'International Tables Vol C Tables 4.2.6.8 and 6.1.1.4'
H H 0.0000 0.0000 'International Tables Vol C Tables 4.2.6.8 and 6.1.1.4'
O O 0.0106 0.0060 'International Tables Vol C Tables 4.2.6.8 and 6.1.1.4'
P P 0.1023 0.0942 'International Tables Vol C Tables 4.2.6.8 and 6.1.1.4'
Fe Fe 0.3463 0.8444 'International Tables Vol C Tables 4.2.6.8 and 6.1.1.4'

loop_
_geom_angle_atom_site_label_1
_geom_angle_atom_site_label_2
_geom_angle_atom_site_label_3
_geom_angle
_geom_angle_site_symmetry_1
_geom_angle_site_symmetry_3
_geom_angle_publ_flag
O4 Fe1 O5 103.08(6) . 2_566 ?
O4 Fe1 O7 97.57(6) . 1_655 ?
O5 Fe1 O7 93.55(6) 2_566 1_655 ?
O4 Fe1 O3 86.48(6) . . ?
O5 Fe1 O3 88.50(6) 2_566 . ?
O7 Fe1 O3 174.92(5) 1_655 . ?
O4 Fe1 O2 165.15(5) . . ?
O5 Fe1 O2 89.43(5) 2_566 . ?
O7 Fe1 O2 89.49(5) 1_655 . ?
O3 Fe1 O2 85.88(5) . . ?
O4 Fe1 O1 88.66(6) . 2 ?
O5 Fe1 O1 167.38(5) 2_566 2 ?
O7 Fe1 O1 89.41(5) 1_655 2 ?
O3 Fe1 O1 87.61(6) . 2 ?
O2 Fe1 O1 78.33(5) . 2 ?
O4 P1 O5 112.07(8) . . ?
O4 P1 O7 110.66(7) . . ?
O5 P1 O7 111.86(7) . . ?
O4 P1 O6 111.13(9) . . ?
O5 P1 O6 103.46(8) . . ?
O7 P1 O6 107.36(8) . . ?
C1 O1 Fe1 114.39(12) . 2 ?
O1 C1 O2 127.52(17) . . ?
O1 C1 C1 117.0(2) . 2 ?
O2 C1 C1 115.53(19) . 2 ?
C1 O2 Fe1 114.79(12) . . ?
Fe1 O3 H3A 123.0(18) . . ?
Fe1 O3 H3B 110.7(17) . . ?
H3A O3 H3B 112(2) . . ?
P1 O4 Fe1 159.13(10) . . ?
P1 O5 Fe1 134.38(8) . 2_566 ?
P1 O6 H6 117.4(19) . . ?
P1 O7 Fe1 129.69(8) . 1_455 ?

loop_
_geom_bond_atom_site_label_1
_geom_bond_atom_site_label_2
_geom_bond_distance
_geom_bond_site_symmetry_2
_geom_bond_publ_flag
Fe1 O4 1.8835(13) . ?
Fe1 O5 1.9446(13) 2_566 ?
Fe1 O7 1.9765(12) 1_655 ?
Fe1 O3 2.0745(14) . ?
Fe1 O2 2.0905(13) . ?
Fe1 O1 2.0937(13) 2 ?
P1 O4 1.5056(14) . ?
P1 O5 1.5214(13) . ?
P1 O7 1.5322(13) . ?
P1 O6 1.5616(15) . ?
O1 C1 1.243(2) . ?
O1 Fe1 2.0937(13) 2 ?
C1 O2 1.257(2) . ?
C1 C1 1.538(4) 2 ?
O3 H3A 0.79(3) . ?
O3 H3B 0.87(3) . ?
O5 Fe1 1.9446(13) 2_566 ?
O6 H6 0.819(17) . ?
O7 Fe1 1.9765(12) 1_455 ?

loop_
_geom_hbond_atom_site_label_D
_geom_hbond_atom_site_label_H
_geom_hbond_atom_site_label_A
_geom_hbond_distance_DH
_geom_hbond_distance_HA
_geom_hbond_distance_DA
_geom_hbond_angle_DHA
_geom_hbond_site_symmetry_A
O3 H3A O5 0.79(3) 2.20(3) 2.912(2) 151(2) 1_545
O3 H3A O6 0.79(3) 2.52(3) 3.205(2) 146(3) 1_545
O3 H3B O2 0.87(3) 1.85(3) 2.722(2) 172(2) 1_455
O6 H6 O7 0.819(17) 1.93(2) 2.704(2) 158(3) 2_465
